data_2001728
loop_
_publ_author_name
'Newkome, G. R.'
'Weis, C. D.'
'Lin, X.'
'Fronczek, F. R.'

_publ_section_title
;
 5,5-Bis(4-cyano-2-oxabutyl)-1,9-dicyano-3,7-dioxanonane
;
_journal_issue 5
_journal_name_full 'Acta Crystallographica Section C'
_journal_page_first 998
_journal_page_last 1000
_journal_paper_doi 10.1107/S0108270192012307
_journal_volume 49
_journal_year 1993
_chemical_formula_sum 'C17 H24 N4 O4'
_chemical_formula_weight 348.4
_symmetry_cell_setting monoclinic
_symmetry_space_group_name_Hall '-P 2ybc'
_symmetry_space_group_name_H-M 'P 1 21/c 1'
_atom_type_scat_source IntTabIV
_cell_angle_alpha 90
_cell_angle_beta 107.05(2)
_cell_angle_gamma 90
_cell_formula_units_Z 4
_cell_length_a 21.693(6)
_cell_length_b 5.762(2)
_cell_length_c 16.404(4)
_cell_measurement_reflns_used 25
_cell_measurement_temperature 301
_cell_measurement_theta_max 30
_cell_measurement_theta_min 25
_cell_volume 1960.3(10)
_diffrn_measurement_device 'Enraf Nonius CAD-4'
_diffrn_measurement_method \w-2\q
_diffrn_radiation_type CuK\a
_diffrn_radiation_wavelength 1.54184
_diffrn_reflns_av_R_equivalents 0.014
_diffrn_reflns_limit_h_max 27
_diffrn_reflns_limit_h_min 0
_diffrn_reflns_limit_k_max 6
_diffrn_reflns_limit_k_min 0
_diffrn_reflns_limit_l_max 19
_diffrn_reflns_limit_l_min -19
_diffrn_reflns_number 4418
_diffrn_reflns_theta_max 75
_diffrn_standards_decay_% Random
_diffrn_standards_interval_time '166.67 (10 000 s)'
_diffrn_standards_number 3
_exptl_absorpt_coefficient_mu 0.67
_exptl_absorpt_correction_T_max 0.9973
_exptl_absorpt_correction_T_min 0.8648
_exptl_absorpt_correction_type empirical
_exptl_crystal_colour Colorless
_exptl_crystal_density_diffrn 1.180
_exptl_crystal_description Needle
_exptl_crystal_size_max 0.52
_exptl_crystal_size_mid 0.18
_exptl_crystal_size_min 0.15
_refine_diff_density_max 0.56
_refine_diff_density_min -0.11
_refine_ls_extinction_coef 1.4E-6(2)
_refine_ls_extinction_method '(1+gI~c~)^-1^ applied to I~c~'
_refine_ls_goodness_of_fit_obs 3.504
_refine_ls_hydrogen_treatment noref
_refine_ls_number_parameters 227
_refine_ls_number_reflns 2562
_refine_ls_R_factor_obs 0.067
_refine_ls_shift/esd_max 0.07
_refine_ls_structure_factor_coef F
_refine_ls_weighting_details 'w = 4F~o~^2^[\s^2^(I)+(0.02F~o~^2^)^2^]^-1^'
_refine_ls_weighting_scheme calc
_refine_ls_wR_factor_obs 0.081
_reflns_number_observed 2562
_reflns_number_total 3913
_reflns_observed_criterion I>3\s(I)
_cod_data_source_file hh1014.cif
_cod_data_source_block hh1014_structure_1_of_1
_cod_depositor_comments
;
The following automatic conversions were performed:

'_refine_ls_weighting_scheme' value
'4F~o~^2^[\s^2^(I)+(0.02F~o~^2^)^2^]^-1^' was changed to 'calc'. New
tag '_refine_ls_weighting_details' was created. The value of the new
tag was set to 'w = 4F~o~^2^[\s^2^(I)+(0.02F~o~^2^)^2^]^-1^'.

Automatic conversion script
Id: cif_fix_values 3143 2015-03-26 13:38:13Z robertas 
;
_cod_original_cell_volume 1960(2)
_cod_database_code 2001728

loop_
_atom_site_label
_atom_site_fract_x
_atom_site_fract_y
_atom_site_fract_z
O1 .63660(9) .0797(4) -.05130(10)
O2 .71139(9) .2447(4) .14840(10)
O3 .78290(10) .0821(4) -.09620(10)
O4 .85150(10) .3098(4) .0964(2)
N1 .5644(2) -.3401(6) -.2077(2)
N2 .5759(2) .5998(6) .0969(2)
N3 .8798(2) .4569(6) -.1799(2)
N4 .9869(2) -.0412(8) .1091(4)
C1 .74470(10) .1808(5) .0228(2)
C2 .68010(10) .2691(5) -.0325(2)
C3 .57150(10) .1436(6) -.0807(2)
C4 .53240(10) -.0781(6) -.0988(2)
C5 .5502(2) -.2250(6) -.1602(2)
C6 .73710(10) .0746(5) .1047(2)
C7 .6732(2) .1544(7) .1973(2)
C8 .6399(2) .3566(7) .2253(2)
C9 .60370(10) .4948(6) .1537(2)
C10 .77120(10) -.0077(5) -.0221(2)
C11 .8272(2) -.0614(7) -.1221(2)
C12 .8401(2) .0366(7) -.1982(2)
C13 .8638(2) .2743(7) -.1864(2)
C14 .79090(10) .3847(6) .0435(2)
C15 .9021(2) .4623(8) .0985(3)
C16 .9602(2) .3680(10) .1290(7)
C17 .9755(2) .1411(9) .1163(4)
H2a .6642 .3855 -.0028
H2b .6847 .3321 -.0839
H3a .5639 .2328 -.1314
H3b .5600 .2319 -.0384
H4a .4880 -.0390 -.1206
H4b .5392 -.1617 -.0469
H6a .7086 -.0543 .0909
H6b .7779 .0248 .1399
H7a .6997 .0752 .2457
H7b .6420 .0501 .1637
H8a .6715 .4520 .2626
H8b .6113 .2985 .2545
H10a .8103 -.0651 .0152
H10b .7407 -.1304 -.0376
H11a .8093 -.2122 -.1348
H11b .8664 -.0708 -.0771
H12a .8012 .0339 -.2439
H12b .8715 -.0571 -.2123
H14a .7958 .4467 -.0078
H14b .7741 .5008 .0721
H15a .8992 .5909 .1334
H15b .8973 .5144 .0420
H16a .9712 .3869 .1890
H16b .9879 .4602 .1070

loop_
_geom_angle_atom_site_label_1
_geom_angle_atom_site_label_2
_geom_angle_atom_site_label_3
_geom_angle
_geom_angle_publ_flag
C2 O1 C3 114.3(2) yes
C6 O2 C7 114.5(3) yes
C10 O3 C11 110.6(2) yes
C14 O4 C15 113.9(3) yes
C2 C1 C6 110.0(2) yes
C2 C1 C10 111.4(2) yes
C2 C1 C14 108.0(2) yes
C6 C1 C10 107.1(2) yes
C6 C1 C14 110.4(2) yes
C10 C1 C14 110.1(2) yes
O1 C2 C1 108.1(2) yes
O1 C3 C4 107.2(3) yes
C3 C4 C5 112.3(3) yes
N1 C5 C4 179.6(3) yes
O2 C6 C1 109.1(2) yes
O2 C7 C8 107.5(3) yes
C7 C8 C9 111.8(3) yes
N2 C9 C8 178.6(4) yes
O3 C10 C1 110.2(2) yes
O3 C11 C12 110.1(3) yes
C11 C12 C13 113.3(3) yes
N3 C13 C12 177.4(3) yes
O4 C14 C1 109.6(2) yes
O4 C15 C16 113.8(4) yes
C15 C16 C17 125.1(5) yes
N4 C17 C16 177.1(8) yes

loop_
_geom_bond_atom_site_label_1
_geom_bond_atom_site_label_2
_geom_bond_distance
_geom_bond_publ_flag
O1 C2 1.416(4) yes
O1 C3 1.400(3) yes
O2 C6 1.421(4) yes
O2 C7 1.410(4) yes
O3 C10 1.411(4) yes
O3 C11 1.423(5) yes
O4 C14 1.414(3) yes
O4 C15 1.399(5) yes
N1 C5 1.133(5) yes
N2 C9 1.126(4) yes
N3 C13 1.103(5) yes
N4 C17 1.094(7) yes
C1 C2 1.517(3) yes
C1 C6 1.528(4) yes
C1 C10 1.517(4) yes
C1 C14 1.517(4) yes
C3 C4 1.514(5) yes
C4 C5 1.452(5) yes
C7 C8 1.512(5) yes
C8 C9 1.446(4) yes
C11 C12 1.471(6) yes
C12 C13 1.455(5) yes
C15 C16 1.328(6) yes
C16 C17 1.379(8) yes
